data_4508293
loop_
_publ_author_name
'Aaker Christer B.'
'Chopade, Prashant D.'
'Desper, John'

_publ_section_title
;
 Establishing a Hierarchy of Halogen Bonding by Engineering Crystals
 without Disorder
;
_journal_issue 9
_journal_name_full 'Crystal Growth &amp; Design'
_journal_page_first 4145
_journal_paper_doi 10.1021/cg400988m
_journal_volume 13
_journal_year 2013
_chemical_formula_moiety
;
(C12 Br F8 I) (C8 H12 N2)
;
_chemical_formula_sum 'C20 H12 Br F8 I N2'
_chemical_formula_weight 639.13
_chemical_name_systematic
;
PC-4-45-6 1-I-4-(4-Br-F4-phenyl)-F4-benzene, 2,3,5,6-Me4-pyridine
;
_space_group_IT_number 15
_symmetry_cell_setting monoclinic
_symmetry_space_group_name_Hall '-C 2yc'
_symmetry_space_group_name_H-M 'C 1 2/c 1'
_atom_sites_solution_hydrogens geom
_atom_sites_solution_primary direct
_atom_sites_solution_secondary difmap
_audit_creation_method SHELXL-97
_cell_angle_alpha 90.00
_cell_angle_beta 104.064(2)
_cell_angle_gamma 90.00
_cell_formula_units_Z 4
_cell_length_a 13.6678(7)
_cell_length_b 13.8355(8)
_cell_length_c 11.3735(6)
_cell_measurement_reflns_used 6944
_cell_measurement_temperature 120(2)
_cell_measurement_theta_max 33.56
_cell_measurement_theta_min 2.56
_cell_volume 2086.3(2)
_computing_cell_refinement 'Bruker SAINT'
_computing_data_collection 'Bruker APEX2'
_computing_data_reduction 'Bruker SAINT'
_computing_molecular_graphics 'Bruker SHELXTL'
_computing_publication_material 'Bruker SHELXTL'
_computing_structure_refinement 'SHELXL-97 (Sheldrick, 2008)'
_computing_structure_solution 'SHELXS-97 (Sheldrick, 2008)'
_diffrn_ambient_temperature 120(2)
_diffrn_measured_fraction_theta_full 0.991
_diffrn_measured_fraction_theta_max 0.991
_diffrn_measurement_device_type 'Bruker APEX-II CCD'
_diffrn_measurement_method '\f and \w scans'
_diffrn_radiation_monochromator graphite
_diffrn_radiation_source 'fine-focus sealed tube'
_diffrn_radiation_type MoK\a
_diffrn_radiation_wavelength 0.71073
_diffrn_reflns_av_R_equivalents 0.0504
_diffrn_reflns_av_sigmaI/netI 0.0457
_diffrn_reflns_limit_h_max 20
_diffrn_reflns_limit_h_min -21
_diffrn_reflns_limit_k_max 20
_diffrn_reflns_limit_k_min -21
_diffrn_reflns_limit_l_max 17
_diffrn_reflns_limit_l_min -17
_diffrn_reflns_number 14319
_diffrn_reflns_theta_full 33.63
_diffrn_reflns_theta_max 33.63
_diffrn_reflns_theta_min 2.56
_exptl_absorpt_coefficient_mu 3.531
_exptl_absorpt_correction_T_max 0.6377
_exptl_absorpt_correction_T_min 0.4604
_exptl_absorpt_correction_type multi-scan
_exptl_absorpt_process_details SADABS
_exptl_crystal_colour colourless
_exptl_crystal_density_diffrn 2.035
_exptl_crystal_density_method 'not measured'
_exptl_crystal_description prism
_exptl_crystal_F_000 1224
_exptl_crystal_size_max 0.26
_exptl_crystal_size_mid 0.22
_exptl_crystal_size_min 0.14
_refine_diff_density_max 0.928
_refine_diff_density_min -0.466
_refine_diff_density_rms 0.101
_refine_ls_extinction_method none
_refine_ls_goodness_of_fit_ref 1.021
_refine_ls_hydrogen_treatment constr
_refine_ls_matrix_type full
_refine_ls_number_parameters 150
_refine_ls_number_reflns 4093
_refine_ls_number_restraints 0
_refine_ls_restrained_S_all 1.021
_refine_ls_R_factor_all 0.0351
_refine_ls_R_factor_gt 0.0291
_refine_ls_shift/su_max 0.001
_refine_ls_shift/su_mean 0.000
_refine_ls_structure_factor_coef Fsqd
_refine_ls_weighting_details 'calc w=1/[\s^2^(Fo^2^)+(0.0300P)^2^+1.2000P] where P=(Fo^2^+2Fc^2^)/3'
_refine_ls_weighting_scheme calc
_refine_ls_wR_factor_gt 0.0731
_refine_ls_wR_factor_ref 0.0759
_reflns_number_gt 3540
_reflns_number_total 4093
_reflns_threshold_expression >2sigma(I)
_cod_data_source_file cg400988m_si_002.cif
_cod_data_source_block pc1105m
_cod_depositor_comments
;
The following automatic conversions were performed:

'_symmetry_cell_setting' value 'Monoclinic' changed to 'monoclinic'
according to /home/saulius/struct/CIF-dictionaries/cif_core.dic
dictionary named 'cif_core.dic' version 2.4.2 from 2011-04-26.

Automatic conversion script
Id: cif_fix_values 1891 2012-01-12 08:04:46Z andrius 
;
_cod_original_sg_symbol_H-M C2/c
_cod_database_code 4508293

loop_
_symmetry_equiv_pos_as_xyz
'x, y, z'
'-x, y, -z+1/2'
'x+1/2, y+1/2, z'
'-x+1/2, y+1/2, -z+1/2'
'-x, -y, -z'
'x, -y, z-1/2'
'-x+1/2, -y+1/2, -z'
'x+1/2, -y+1/2, z-1/2'

loop_
_atom_site_label
_atom_site_type_symbol
_atom_site_fract_x
_atom_site_fract_y
_atom_site_fract_z
_atom_site_U_iso_or_equiv
_atom_site_adp_type
_atom_site_occupancy
_atom_site_symmetry_multiplicity
_atom_site_calc_flag
_atom_site_refinement_flags
_atom_site_disorder_assembly
_atom_site_disorder_group
Br1 Br 0.0839(3) 0.2248(3) 0.1343(3) 0.02051(15) Uani 0.50 1 d P A 1
I1 I 0.07703(18) 0.23429(17) 0.12172(18) 0.02051(15) Uani 0.50 1 d P A 2
C11 C 0.23052(14) 0.23069(13) 0.17603(16) 0.0228(3) Uani 1 1 d . . .
C12 C 0.28421(14) 0.30838(14) 0.14577(16) 0.0251(3) Uani 1 1 d . A .
F12 F 0.23430(9) 0.38394(9) 0.08466(12) 0.0342(3) Uani 1 1 d . . .
C13 C 0.38781(14) 0.30976(13) 0.17503(16) 0.0237(3) Uani 1 1 d . . .
F13 F 0.43438(9) 0.38610(8) 0.14179(11) 0.0303(2) Uani 1 1 d . A .
C14 C 0.44428(14) 0.23289(12) 0.23613(16) 0.0217(3) Uani 1 1 d . . .
C15 C 0.39011(14) 0.15618(12) 0.26756(15) 0.0221(3) Uani 1 1 d . . .
F15 F 0.43994(9) 0.08212(8) 0.33131(10) 0.0277(2) Uani 1 1 d . A .
C16 C 0.28586(14) 0.15482(13) 0.23804(15) 0.0230(3) Uani 1 1 d . A .
F16 F 0.23906(9) 0.07830(8) 0.27178(10) 0.0287(2) Uani 1 1 d . . .
N21 N -0.14537(12) 0.24611(11) 0.03310(14) 0.0208(3) Uani 1 1 d . . .
C22 C -0.19992(12) 0.16878(12) -0.01520(15) 0.0198(3) Uani 1 1 d . . .
C32 C -0.14370(14) 0.07842(13) -0.03048(19) 0.0268(3) Uani 1 1 d . . .
H32A H -0.0712 0.0888 0.0021 0.040 Uiso 1 1 calc R . .
H32B H -0.1567 0.0622 -0.1168 0.040 Uiso 1 1 calc R . .
H32C H -0.1664 0.0252 0.0132 0.040 Uiso 1 1 calc R . .
C26 C -0.19475(13) 0.32753(12) 0.04855(15) 0.0199(3) Uani 1 1 d . . .
C36 C -0.13237(14) 0.41338(13) 0.10230(18) 0.0281(4) Uani 1 1 d . . .
H36A H -0.0607 0.3983 0.1128 0.042 Uiso 1 1 calc R . .
H36B H -0.1454 0.4288 0.1812 0.042 Uiso 1 1 calc R . .
H36C H -0.1503 0.4690 0.0479 0.042 Uiso 1 1 calc R . .

loop_
_atom_site_aniso_label
_atom_site_aniso_U_11
_atom_site_aniso_U_22
_atom_site_aniso_U_33
_atom_site_aniso_U_23
_atom_site_aniso_U_13
_atom_site_aniso_U_12
Br1 0.0160(3) 0.0264(4) 0.0184(4) -0.0007(2) 0.0028(3) 0.0004(2)
I1 0.0160(3) 0.0264(4) 0.0184(4) -0.0007(2) 0.0028(3) 0.0004(2)
C11 0.0227(8) 0.0243(8) 0.0215(7) -0.0040(6) 0.0055(6) -0.0014(6)
C12 0.0283(8) 0.0219(8) 0.0249(8) 0.0017(6) 0.0060(6) 0.0024(6)
F12 0.0319(6) 0.0269(6) 0.0413(6) 0.0105(5) 0.0042(5) 0.0063(5)
C13 0.0274(8) 0.0190(7) 0.0250(7) 0.0025(6) 0.0070(6) -0.0006(6)
F13 0.0301(6) 0.0226(5) 0.0383(6) 0.0088(5) 0.0082(5) -0.0014(4)
C14 0.0241(8) 0.0197(7) 0.0213(7) -0.0008(6) 0.0055(6) 0.0007(6)
C15 0.0277(8) 0.0179(7) 0.0206(7) 0.0001(6) 0.0054(6) 0.0007(6)
F15 0.0321(6) 0.0214(5) 0.0289(5) 0.0059(4) 0.0060(4) 0.0015(4)
C16 0.0273(8) 0.0212(7) 0.0211(7) -0.0022(6) 0.0072(6) -0.0026(6)
F16 0.0337(6) 0.0246(5) 0.0295(5) -0.0009(4) 0.0109(5) -0.0073(4)
N21 0.0180(6) 0.0212(6) 0.0218(7) 0.0021(5) 0.0022(5) -0.0004(5)
C22 0.0198(7) 0.0190(7) 0.0197(7) 0.0017(5) 0.0029(5) -0.0003(5)
C32 0.0221(8) 0.0215(8) 0.0361(9) -0.0008(7) 0.0059(7) 0.0009(6)
C26 0.0200(7) 0.0188(7) 0.0196(7) 0.0007(5) 0.0021(5) -0.0015(5)
C36 0.0239(8) 0.0219(8) 0.0352(9) -0.0043(7) 0.0005(7) -0.0036(6)

loop_
_atom_type_symbol
_atom_type_description
_atom_type_scat_dispersion_real
_atom_type_scat_dispersion_imag
_atom_type_scat_source
C C 0.0033 0.0016 'International Tables Vol C Tables 4.2.6.8 and 6.1.1.4'
H H 0.0000 0.0000 'International Tables Vol C Tables 4.2.6.8 and 6.1.1.4'
N N 0.0061 0.0033 'International Tables Vol C Tables 4.2.6.8 and 6.1.1.4'
F F 0.0171 0.0103 'International Tables Vol C Tables 4.2.6.8 and 6.1.1.4'
Br Br -0.2901 2.4595 'International Tables Vol C Tables 4.2.6.8 and 6.1.1.4'
I I -0.4742 1.8119 'International Tables Vol C Tables 4.2.6.8 and 6.1.1.4'

loop_
_geom_angle_atom_site_label_1
_geom_angle_atom_site_label_2
_geom_angle_atom_site_label_3
_geom_angle
_geom_angle_site_symmetry_1
_geom_angle_site_symmetry_3
C16 C11 C12 117.17(17) . .
C16 C11 Br1 119.73(16) . .
C12 C11 Br1 123.10(17) . .
C16 C11 I1 124.63(15) . .
C12 C11 I1 118.17(15) . .
F12 C12 C13 118.53(17) . .
F12 C12 C11 119.76(17) . .
C13 C12 C11 121.71(17) . .
F13 C13 C12 118.49(16) . .
F13 C13 C14 120.00(16) . .
C12 C13 C14 121.51(17) . .
C15 C14 C13 116.44(17) . .
C15 C14 C14 122.06(13) . 2_655
C13 C14 C14 121.50(13) . 2_655
F15 C15 C16 118.62(15) . .
F15 C15 C14 119.35(16) . .
C16 C15 C14 122.01(16) . .
F16 C16 C15 118.46(16) . .
F16 C16 C11 120.38(16) . .
C15 C16 C11 121.16(16) . .
C22 N21 C26 118.28(15) . .
N21 C22 C26 120.99(16) . 7_455
N21 C22 C32 117.54(15) . .
C26 C22 C32 121.47(15) 7_455 .
C22 C32 H32A 109.5 . .
C22 C32 H32B 109.5 . .
H32A C32 H32B 109.5 . .
C22 C32 H32C 109.5 . .
H32A C32 H32C 109.5 . .
H32B C32 H32C 109.5 . .
N21 C26 C22 120.73(15) . 7_455
N21 C26 C36 117.49(15) . .
C22 C26 C36 121.78(16) 7_455 .
C26 C36 H36A 109.5 . .
C26 C36 H36B 109.5 . .
H36A C36 H36B 109.5 . .
C26 C36 H36C 109.5 . .
H36A C36 H36C 109.5 . .
H36B C36 H36C 109.5 . .

loop_
_geom_bond_atom_site_label_1
_geom_bond_atom_site_label_2
_geom_bond_distance
_geom_bond_site_symmetry_2
Br1 C11 1.946(4) .
I1 C11 2.038(3) .
C11 C16 1.383(3) .
C11 C12 1.391(3) .
C12 F12 1.346(2) .
C12 C13 1.374(3) .
C13 F13 1.334(2) .
C13 C14 1.396(2) .
C14 C15 1.390(2) .
C14 C14 1.479(4) 2_655
C15 F15 1.341(2) .
C15 C16 1.382(3) .
C16 F16 1.340(2) .
N21 C22 1.343(2) .
N21 C26 1.347(2) .
C22 C26 1.398(2) 7_455
C22 C32 1.500(2) .
C32 H32A 0.9800 .
C32 H32B 0.9800 .
C32 H32C 0.9800 .
C26 C22 1.398(2) 7_455
C26 C36 1.503(2) .
C36 H36A 0.9800 .
C36 H36B 0.9800 .
C36 H36C 0.9800 .

loop_
_geom_torsion_atom_site_label_1
_geom_torsion_atom_site_label_2
_geom_torsion_atom_site_label_3
_geom_torsion_atom_site_label_4
_geom_torsion
_geom_torsion_site_symmetry_1
_geom_torsion_site_symmetry_4
C16 C11 C12 F12 179.54(16) . .
Br1 C11 C12 F12 -0.1(3) . .
I1 C11 C12 F12 1.5(2) . .
C16 C11 C12 C13 0.6(3) . .
Br1 C11 C12 C13 -179.0(2) . .
I1 C11 C12 C13 -177.51(16) . .
F12 C12 C13 F13 0.2(3) . .
C11 C12 C13 F13 179.15(16) . .
F12 C12 C13 C14 -178.67(16) . .
C11 C12 C13 C14 0.3(3) . .
F13 C13 C14 C15 180.00(16) . .
C12 C13 C14 C15 -1.2(3) . .
F13 C13 C14 C14 -0.9(3) . 2_655
C12 C13 C14 C14 177.85(19) . 2_655
C13 C14 C15 F15 -176.94(16) . .
C14 C14 C15 F15 4.0(3) 2_655 .
C13 C14 C15 C16 1.2(3) . .
C14 C14 C15 C16 -177.82(19) 2_655 .
F15 C15 C16 F16 -1.7(2) . .
C14 C15 C16 F16 -179.87(15) . .
F15 C15 C16 C11 177.80(16) . .
C14 C15 C16 C11 -0.4(3) . .
C12 C11 C16 F16 178.94(15) . .
Br1 C11 C16 F16 -1.4(3) . .
I1 C11 C16 F16 -3.1(3) . .
C12 C11 C16 C15 -0.5(3) . .
Br1 C11 C16 C15 179.09(19) . .
I1 C11 C16 C15 177.40(16) . .
C26 N21 C22 C26 -0.1(3) . 7_455
C26 N21 C22 C32 -179.35(16) . .
C22 N21 C26 C22 0.1(3) . 7_455
C22 N21 C26 C36 -179.79(16) . .
